data_7029799
loop_
_publ_author_name
'Zhang, Lei'
'Kuang, Xiaofei'
'Wu, Xiaoyuan'
'Yang, Wenbin'
'Lu, Canzhong'

_publ_section_title
;
 Supramolecular interactions induced hinge-like motion of a metal-organic
 framework accompanied by anisotropic thermal expansion.
;
_journal_issue 19
_journal_name_full 'Dalton transactions (Cambridge, England : 2003)'
_journal_page_first 7146
_journal_page_last 7152
_journal_paper_doi 10.1039/c3dt53580k
_journal_volume 43
_journal_year 2014
_chemical_formula_sum 'C72 H48 Ag4 Mo8 N24 O26'
_chemical_formula_weight 2864.34
_chemical_name_systematic
; 
 ? 
;
_space_group_IT_number 15
_symmetry_cell_setting monoclinic
_symmetry_space_group_name_Hall '-C 2yc'
_symmetry_space_group_name_H-M 'C 1 2/c 1'
_atom_sites_solution_hydrogens geom
_atom_sites_solution_primary direct
_atom_sites_solution_secondary difmap
_audit_creation_method SHELXL-97
_cell_angle_alpha 90.00
_cell_angle_beta 115.366(5)
_cell_angle_gamma 90.00
_cell_formula_units_Z 4
_cell_length_a 21.9504(7)
_cell_length_b 16.7095(7)
_cell_length_c 25.6128(10)
_cell_measurement_reflns_used 14017
_cell_measurement_temperature 410.01(10)
_cell_measurement_theta_max 28.7900
_cell_measurement_theta_min 3.1920
_cell_volume 8488.6(7)
_computing_structure_refinement 'SHELXL-97 (Sheldrick, 1997)'
_computing_structure_solution 'SHELXS-97 (Sheldrick, 1990)'
_diffrn_ambient_temperature 410.01(10)
_diffrn_detector_area_resol_mean 10.3503
_diffrn_measured_fraction_theta_full 0.971
_diffrn_measured_fraction_theta_max 0.971
_diffrn_measurement_device_type 'SuperNova, Dual, Cu at zero, Atlas'
_diffrn_measurement_method '\w scans'
_diffrn_radiation_monochromator mirror
_diffrn_radiation_source 'SuperNova (Mo) X-ray Source'
_diffrn_radiation_type MoK\a
_diffrn_radiation_wavelength 0.71073
_diffrn_reflns_av_R_equivalents 0.0360
_diffrn_reflns_av_sigmaI/netI 0.0451
_diffrn_reflns_limit_h_max 21
_diffrn_reflns_limit_h_min -26
_diffrn_reflns_limit_k_max 18
_diffrn_reflns_limit_k_min -19
_diffrn_reflns_limit_l_max 24
_diffrn_reflns_limit_l_min -30
_diffrn_reflns_number 19739
_diffrn_reflns_theta_full 25.00
_diffrn_reflns_theta_max 25.00
_diffrn_reflns_theta_min 3.06
_exptl_absorpt_coefficient_mu 2.131
_exptl_absorpt_correction_T_max 1.00000
_exptl_absorpt_correction_T_min 0.73506
_exptl_absorpt_correction_type multi-scan
_exptl_crystal_colour crimson
_exptl_crystal_density_diffrn 2.241
_exptl_crystal_density_method 'not measured'
_exptl_crystal_description block-like
_exptl_crystal_F_000 5520
_exptl_crystal_size_max 0.33
_exptl_crystal_size_mid 0.11
_exptl_crystal_size_min 0.07
_refine_diff_density_max 1.576
_refine_diff_density_min -1.229
_refine_diff_density_rms 0.144
_refine_ls_extinction_method none
_refine_ls_goodness_of_fit_ref 1.091
_refine_ls_hydrogen_treatment constr
_refine_ls_matrix_type full
_refine_ls_number_parameters 605
_refine_ls_number_reflns 7274
_refine_ls_number_restraints 0
_refine_ls_restrained_S_all 1.091
_refine_ls_R_factor_all 0.0559
_refine_ls_R_factor_gt 0.0447
_refine_ls_shift/su_max 0.001
_refine_ls_shift/su_mean 0.000
_refine_ls_structure_factor_coef Fsqd
_refine_ls_weighting_details 'calc w=1/[\s^2^(Fo^2^)+(0.0742P)^2^+17.9769P] where P=(Fo^2^+2Fc^2^)/3'
_refine_ls_weighting_scheme calc
_refine_ls_wR_factor_gt 0.1293
_refine_ls_wR_factor_ref 0.1412
_reflns_number_gt 5967
_reflns_number_total 7274
_reflns_threshold_expression >2sigma(I)
_cod_data_source_file c3dt53580k2.cif
_cod_data_source_block A_410K
_cod_depositor_comments
;Adding full bibliography for
 ./tmp-cod-update-bibliographies-12899/cifs/7029799.cif.
;
_cod_original_cell_volume 8488.6(6)
_cod_original_sg_symbol_H-M C2/c
_cod_database_code 7029799

loop_
_symmetry_equiv_pos_as_xyz
'x, y, z'
'-x, y, -z+1/2'
'x+1/2, y+1/2, z'
'-x+1/2, y+1/2, -z+1/2'
'-x, -y, -z'
'x, -y, z-1/2'
'-x+1/2, -y+1/2, -z'
'x+1/2, -y+1/2, z-1/2'

loop_
_atom_site_label
_atom_site_type_symbol
_atom_site_fract_x
_atom_site_fract_y
_atom_site_fract_z
_atom_site_U_iso_or_equiv
_atom_site_adp_type
_atom_site_occupancy
_atom_site_symmetry_multiplicity
_atom_site_calc_flag
_atom_site_refinement_flags
Ag1 Ag 0.27363(3) 0.20879(4) -0.13206(2) 0.05384(19) Uani 1 1 d .
Ag2 Ag 0.79557(3) 0.50313(4) 0.36744(2) 0.0611(2) Uani 1 1 d .
C3 C 0.6531(3) 0.7198(3) 0.5003(3) 0.0301(13) Uani 1 1 d .
C15 C 0.4222(3) 0.8995(4) 0.3919(3) 0.0388(14) Uani 1 1 d .
H15A H 0.4014 0.9025 0.3518 0.047 Uiso 1 1 calc R
C16 C 0.6276(3) 0.5611(4) -0.0894(3) 0.0440(16) Uani 1 1 d .
H16A H 0.5849 0.5397 -0.1108 0.053 Uiso 1 1 calc R
C23 C 0.6275(3) 0.5067(4) 0.0017(3) 0.0310(13) Uani 1 1 d .
C24 C 0.5746(3) 0.8016(4) 0.5060(3) 0.0350(14) Uani 1 1 d .
C25 C 0.7707(3) 0.5935(4) 0.4646(3) 0.0388(14) Uani 1 1 d .
H25A H 0.8108 0.5659 0.4848 0.047 Uiso 1 1 calc R
C26 C 0.4819(3) 0.8873(4) 0.5087(3) 0.0442(16) Uani 1 1 d .
H26A H 0.5013 0.8842 0.5488 0.053 Uiso 1 1 calc R
C27 C 0.4029(3) 0.3159(4) -0.1112(3) 0.0430(15) Uani 1 1 d .
H27A H 0.3847 0.3095 -0.1511 0.052 Uiso 1 1 calc R
C29 C 0.7428(3) 0.6339(4) 0.4956(3) 0.0372(14) Uani 1 1 d .
H29A H 0.7634 0.6331 0.5358 0.045 Uiso 1 1 calc R
C31 C 0.6589(3) 0.5515(4) -0.0310(3) 0.0347(14) Uani 1 1 d .
C32 C 0.7224(3) 0.5851(5) -0.0018(3) 0.0452(16) Uani 1 1 d .
H32A H 0.7453 0.5804 0.0381 0.054 Uiso 1 1 calc R
C33 C 0.6836(3) 0.6759(4) 0.4663(2) 0.0313(13) Uani 1 1 d .
C35 C 0.6269(3) 0.4753(4) 0.0872(3) 0.0338(13) Uani 1 1 d .
C36 C 0.6581(3) 0.4858(4) 0.1505(3) 0.0371(14) Uani 1 1 d .
C37 C 0.4819(3) 0.8584(4) 0.4180(3) 0.0366(14) Uani 1 1 d .
H37A H 0.5016 0.8362 0.3957 0.044 Uiso 1 1 calc R
C38 C 0.5496(3) 0.4225(3) 0.0046(3) 0.0316(13) Uani 1 1 d .
C39 C 0.6899(3) 0.7420(4) 0.6515(3) 0.0399(15) Uani 1 1 d .
C40 C 0.4572(3) 0.3341(4) 0.0053(3) 0.0366(14) Uani 1 1 d .
H40A H 0.4751 0.3376 0.0454 0.044 Uiso 1 1 calc R
C41 C 0.7510(3) 0.6248(5) -0.0319(3) 0.0506(18) Uani 1 1 d .
H41A H 0.7937 0.6465 -0.0114 0.061 Uiso 1 1 calc R
C43 C 0.4607(3) 0.3609(4) -0.0851(3) 0.0397(15) Uani 1 1 d .
H43A H 0.4809 0.3833 -0.1070 0.048 Uiso 1 1 calc R
C44 C 0.7518(4) 0.7071(5) 0.6800(3) 0.0535(19) Uani 1 1 d .
H44A H 0.7758 0.6895 0.6598 0.064 Uiso 1 1 calc R
C46 C 0.6605(3) 0.6030(5) -0.1158(3) 0.0485(17) Uani 1 1 d .
H46A H 0.6382 0.6098 -0.1556 0.058 Uiso 1 1 calc R
C47 C 0.7783(4) 0.6982(5) 0.7396(3) 0.058(2) Uani 1 1 d .
H47A H 0.8202 0.6738 0.7586 0.070 Uiso 1 1 calc R
C48 C 0.3990(3) 0.2909(4) -0.0257(3) 0.0390(15) Uani 1 1 d .
H48A H 0.3777 0.2671 -0.0051 0.047 Uiso 1 1 calc R
C49 C 0.6561(4) 0.7677(5) 0.6833(3) 0.0525(19) Uani 1 1 d .
H49A H 0.6140 0.7918 0.6654 0.063 Uiso 1 1 calc R
C50 C 0.6583(3) 0.7515(4) 0.5872(3) 0.0343(13) Uani 1 1 d .
C51 C 0.5124(3) 0.8500(4) 0.4769(3) 0.0353(14) Uani 1 1 d .
C52 C 0.6550(3) 0.6751(4) 0.4070(3) 0.0441(16) Uani 1 1 d .
H52A H 0.6158 0.7039 0.3859 0.053 Uiso 1 1 calc R
C53 C 0.6864(4) 0.7567(5) 0.7419(3) 0.0562(19) Uani 1 1 d .
H53A H 0.6633 0.7740 0.7629 0.067 Uiso 1 1 calc R
C54 C 0.7124(3) 0.5370(5) 0.1773(3) 0.0531(19) Uani 1 1 d .
H54A H 0.7290 0.5667 0.1555 0.064 Uiso 1 1 calc R
C55 C 0.4885(3) 0.3725(4) -0.0255(3) 0.0341(13) Uani 1 1 d .
C56 C 0.4221(3) 0.9291(4) 0.4790(3) 0.0449(16) Uani 1 1 d .
H56A H 0.4019 0.9536 0.5002 0.054 Uiso 1 1 calc R
C57 C 0.7415(4) 0.5433(5) 0.2366(3) 0.059(2) Uani 1 1 d .
H57A H 0.7776 0.5782 0.2540 0.071 Uiso 1 1 calc R
C58 C 0.6330(4) 0.4460(5) 0.1844(3) 0.0519(19) Uani 1 1 d .
H58A H 0.5944 0.4147 0.1681 0.062 Uiso 1 1 calc R
C59 C 0.6677(4) 0.4546(6) 0.2438(3) 0.066(2) Uani 1 1 d .
H59A H 0.6526 0.4248 0.2667 0.079 Uiso 1 1 calc R
C60 C 0.6853(4) 0.6310(5) 0.3790(3) 0.0497(17) Uani 1 1 d .
H60A H 0.6642 0.6286 0.3389 0.060 Uiso 1 1 calc R
N1 N 0.3715(3) 0.2809(3) -0.0825(2) 0.0401(13) Uani 1 1 d .
N2 N 0.7216(3) 0.6345(3) -0.0889(2) 0.0425(13) Uani 1 1 d .
N3 N 0.7203(3) 0.5014(4) 0.2706(3) 0.0558(16) Uani 1 1 d .
N4 N 0.5739(2) 0.4610(3) -0.0279(2) 0.0350(11) Uani 1 1 d .
N5 N 0.6557(3) 0.5171(3) 0.0583(2) 0.0381(12) Uani 1 1 d .
N6 N 0.5749(3) 0.4272(3) 0.0626(2) 0.0369(12) Uani 1 1 d .
N7 N 0.7436(3) 0.5914(3) 0.4068(2) 0.0432(13) Uani 1 1 d .
N8 N 0.7463(3) 0.7232(4) 0.7710(3) 0.0523(15) Uani 1 1 d .
N9 N 0.3922(3) 0.9358(3) 0.4220(2) 0.0405(13) Uani 1 1 d .
N10 N 0.5973(2) 0.7611(3) 0.4729(2) 0.0337(11) Uani 1 1 d .
N11 N 0.6858(3) 0.7129(3) 0.5583(2) 0.0378(12) Uani 1 1 d .
N12 N 0.6035(3) 0.7988(3) 0.5639(2) 0.0399(12) Uani 1 1 d .
Mo1 Mo 0.0000 0.21691(6) -0.2500 0.0590(3) Uani 1 2 d S
Mo2 Mo 0.11211(3) 0.34018(3) -0.13938(2) 0.03653(17) Uani 1 1 d .
Mo3 Mo 0.11618(3) 0.54012(4) -0.14303(2) 0.03822(17) Uani 1 1 d .
Mo4 Mo 0.0000 0.65270(6) -0.2500 0.0538(3) Uani 1 2 d S
Mo5 Mo 0.05179(3) 0.44329(3) -0.29069(2) 0.03487(17) Uani 1 1 d .
O1 O -0.0199(5) 0.1561(6) -0.2063(6) 0.181(6) Uani 1 1 d .
O2 O 0.0784(3) 0.2665(3) -0.2059(2) 0.0620(14) Uani 1 1 d .
O3 O 0.1925(3) 0.3327(4) -0.1305(3) 0.0705(16) Uani 1 1 d .
O4 O 0.1104(3) 0.2797(4) -0.0866(3) 0.0798(18) Uani 1 1 d .
O5 O 0.1101(3) 0.4402(3) -0.1068(2) 0.0585(14) Uani 1 1 d .
O6 O 0.0887(3) 0.4367(3) -0.2146(2) 0.0656(15) Uani 1 1 d .
O7 O 0.0033(3) 0.3560(4) -0.3225(3) 0.0694(16) Uani 1 1 d .
O8 O 0.1094(3) 0.4481(3) -0.3177(3) 0.0689(16) Uani 1 1 d .
O9 O 0.1991(3) 0.5377(4) -0.1292(3) 0.0783(18) Uani 1 1 d .
O10 O 0.1145(3) 0.6022(4) -0.0926(3) 0.0798(19) Uani 1 1 d .
O11 O 0.0862(3) 0.6070(3) -0.2112(2) 0.0632(14) Uani 1 1 d .
O12 O -0.0004(2) 0.5314(3) -0.3149(3) 0.0621(14) Uani 1 1 d .
O13 O -0.0092(4) 0.7126(4) -0.2010(3) 0.092(2) Uani 1 1 d .

loop_
_atom_site_aniso_label
_atom_site_aniso_U_11
_atom_site_aniso_U_22
_atom_site_aniso_U_33
_atom_site_aniso_U_23
_atom_site_aniso_U_13
_atom_site_aniso_U_12
Ag1 0.0485(3) 0.0734(4) 0.0397(3) 0.0056(3) 0.0190(3) -0.0165(3)
Ag2 0.0561(4) 0.0816(5) 0.0389(3) 0.0018(3) 0.0139(3) 0.0297(3)
C3 0.034(3) 0.026(3) 0.034(3) 0.001(2) 0.018(3) -0.001(2)
C15 0.041(3) 0.041(4) 0.034(3) 0.007(3) 0.015(3) 0.002(3)
C16 0.041(4) 0.054(4) 0.036(4) -0.003(3) 0.016(3) -0.013(3)
C23 0.027(3) 0.037(3) 0.030(3) 0.004(3) 0.013(3) 0.004(2)
C24 0.038(3) 0.036(3) 0.036(3) -0.003(3) 0.020(3) -0.004(3)
C25 0.036(3) 0.040(4) 0.037(4) 0.001(3) 0.012(3) 0.007(3)
C26 0.045(4) 0.050(4) 0.036(4) 0.000(3) 0.015(3) 0.011(3)
C27 0.044(3) 0.049(4) 0.035(3) 0.002(3) 0.015(3) -0.010(3)
C29 0.037(3) 0.041(4) 0.033(3) 0.000(3) 0.015(3) 0.008(3)
C31 0.032(3) 0.037(4) 0.033(3) 0.001(3) 0.012(3) 0.000(3)
C32 0.037(3) 0.064(5) 0.029(3) 0.001(3) 0.009(3) -0.019(3)
C33 0.033(3) 0.034(3) 0.026(3) 0.004(3) 0.012(3) 0.001(3)
C35 0.032(3) 0.039(4) 0.031(3) 0.003(3) 0.014(3) -0.001(3)
C36 0.040(3) 0.043(4) 0.027(3) 0.002(3) 0.014(3) -0.001(3)
C37 0.036(3) 0.046(4) 0.032(3) 0.003(3) 0.019(3) 0.005(3)
C38 0.030(3) 0.028(3) 0.039(4) 0.003(3) 0.018(3) 0.003(2)
C39 0.042(3) 0.047(4) 0.031(3) 0.001(3) 0.015(3) 0.006(3)
C40 0.034(3) 0.041(4) 0.037(3) -0.001(3) 0.017(3) -0.004(3)
C41 0.035(3) 0.072(5) 0.034(4) 0.002(4) 0.005(3) -0.019(3)
C43 0.042(3) 0.039(4) 0.037(4) 0.005(3) 0.016(3) -0.002(3)
C44 0.050(4) 0.074(5) 0.043(4) 0.010(4) 0.026(4) 0.016(4)
C46 0.045(4) 0.067(5) 0.033(4) 0.001(3) 0.015(3) -0.006(3)
C47 0.043(4) 0.093(6) 0.033(4) 0.015(4) 0.011(3) 0.018(4)
C48 0.036(3) 0.038(4) 0.044(4) -0.003(3) 0.017(3) -0.005(3)
C49 0.056(4) 0.062(5) 0.045(4) 0.003(4) 0.026(4) 0.021(4)
C50 0.038(3) 0.035(3) 0.031(3) 0.006(3) 0.015(3) 0.002(3)
C51 0.034(3) 0.026(3) 0.047(4) 0.001(3) 0.019(3) 0.000(2)
C52 0.041(3) 0.050(4) 0.039(4) 0.001(3) 0.014(3) 0.008(3)
C53 0.065(5) 0.071(5) 0.037(4) 0.000(4) 0.026(4) 0.011(4)
C54 0.044(4) 0.071(5) 0.040(4) -0.001(4) 0.014(3) -0.022(4)
C55 0.035(3) 0.031(3) 0.034(3) 0.004(3) 0.013(3) 0.003(3)
C56 0.042(4) 0.051(4) 0.045(4) 0.003(3) 0.021(3) 0.014(3)
C57 0.053(4) 0.068(5) 0.042(4) -0.005(4) 0.007(4) -0.016(4)
C58 0.059(4) 0.061(5) 0.035(4) -0.001(3) 0.019(4) -0.022(4)
C59 0.070(5) 0.088(6) 0.039(4) 0.007(4) 0.023(4) -0.018(5)
C60 0.056(4) 0.063(5) 0.029(3) -0.006(3) 0.017(3) 0.011(4)
N1 0.036(3) 0.040(3) 0.040(3) -0.002(2) 0.013(3) -0.004(2)
N2 0.044(3) 0.047(3) 0.041(3) 0.004(3) 0.022(3) -0.006(3)
N3 0.049(3) 0.077(5) 0.032(3) -0.001(3) 0.009(3) -0.006(3)
N4 0.037(3) 0.036(3) 0.030(3) -0.001(2) 0.013(2) -0.004(2)
N5 0.036(3) 0.047(3) 0.029(3) 0.003(2) 0.012(2) -0.005(2)
N6 0.036(3) 0.041(3) 0.033(3) -0.001(2) 0.014(2) -0.005(2)
N7 0.044(3) 0.049(3) 0.039(3) -0.003(3) 0.020(3) 0.012(3)
N8 0.059(4) 0.065(4) 0.035(3) 0.001(3) 0.023(3) -0.001(3)
N9 0.036(3) 0.042(3) 0.041(3) 0.003(2) 0.014(3) 0.006(2)
N10 0.032(2) 0.034(3) 0.034(3) 0.001(2) 0.014(2) 0.001(2)
N11 0.039(3) 0.048(3) 0.030(3) 0.006(2) 0.018(2) 0.009(2)
N12 0.038(3) 0.049(3) 0.032(3) 0.002(2) 0.014(2) 0.012(2)
Mo1 0.0328(4) 0.0584(6) 0.0732(7) 0.000 0.0106(5) 0.000
Mo2 0.0364(3) 0.0416(4) 0.0278(3) 0.0018(2) 0.0102(2) 0.0016(2)
Mo3 0.0340(3) 0.0390(3) 0.0341(3) -0.0075(2) 0.0073(2) -0.0053(2)
Mo4 0.0493(5) 0.0683(7) 0.0385(5) 0.000 0.0138(4) 0.000
Mo5 0.0370(3) 0.0361(3) 0.0346(3) 0.0038(2) 0.0183(3) 0.0031(2)
O1 0.112(7) 0.134(8) 0.272(14) 0.113(9) 0.059(8) -0.020(6)
O2 0.067(3) 0.058(3) 0.054(3) -0.005(3) 0.020(3) -0.001(3)
O3 0.055(3) 0.091(5) 0.063(4) -0.002(3) 0.023(3) 0.015(3)
O4 0.088(4) 0.097(5) 0.060(4) 0.027(3) 0.039(3) 0.016(4)
O5 0.060(3) 0.063(4) 0.050(3) 0.000(3) 0.021(3) 0.003(3)
O6 0.091(4) 0.053(3) 0.043(3) 0.000(2) 0.019(3) 0.001(3)
O7 0.054(3) 0.067(4) 0.079(4) -0.016(3) 0.021(3) 0.008(3)
O8 0.066(3) 0.075(4) 0.087(4) 0.028(3) 0.053(3) 0.023(3)
O9 0.058(3) 0.090(5) 0.089(5) 0.000(4) 0.034(3) -0.001(3)
O10 0.058(3) 0.095(5) 0.073(4) -0.033(4) 0.014(3) 0.004(3)
O11 0.058(3) 0.062(4) 0.062(4) 0.002(3) 0.018(3) -0.013(3)
O12 0.043(3) 0.061(3) 0.075(4) 0.000(3) 0.018(3) -0.002(2)
O13 0.115(6) 0.077(5) 0.078(5) -0.010(4) 0.034(4) -0.007(4)

loop_
_atom_type_symbol
_atom_type_description
_atom_type_scat_dispersion_real
_atom_type_scat_dispersion_imag
_atom_type_scat_source
C C 0.0033 0.0016 'International Tables Vol C Tables 4.2.6.8 and 6.1.1.4'
H H 0.0000 0.0000 'International Tables Vol C Tables 4.2.6.8 and 6.1.1.4'
N N 0.0061 0.0033 'International Tables Vol C Tables 4.2.6.8 and 6.1.1.4'
O O 0.0106 0.0060 'International Tables Vol C Tables 4.2.6.8 and 6.1.1.4'
Mo Mo -1.6832 0.6857 'International Tables Vol C Tables 4.2.6.8 and 6.1.1.4'
Ag Ag -0.8971 1.1015 'International Tables Vol C Tables 4.2.6.8 and 6.1.1.4'

loop_
_geom_angle_atom_site_label_1
_geom_angle_atom_site_label_2
_geom_angle_atom_site_label_3
_geom_angle
_geom_angle_site_symmetry_1
_geom_angle_site_symmetry_3
N2 Ag1 N8 129.0(2) 3_445 3_444
N2 Ag1 N1 124.1(2) 3_445 .
N8 Ag1 N1 106.8(2) 3_444 .
N9 Ag2 N3 134.5(2) 3_545 .
N9 Ag2 N7 123.0(2) 3_545 .
N3 Ag2 N7 102.3(2) . .
N10 C3 N11 124.6(5) . .
N10 C3 C33 119.5(5) . .
N11 C3 C33 115.9(5) . .
N9 C15 C37 122.8(6) . .
C31 C16 C46 118.4(6) . .
N5 C23 N4 125.6(5) . .
N5 C23 C31 115.9(5) . .
N4 C23 C31 118.5(5) . .
N10 C24 N12 123.8(6) . .
N10 C24 C51 118.1(5) . .
N12 C24 C51 118.0(5) . .
N7 C25 C29 123.8(6) . .
C56 C26 C51 118.6(6) . .
N1 C27 C43 123.8(6) . .
C25 C29 C33 119.1(6) . .
C16 C31 C32 117.6(6) . .
C16 C31 C23 122.4(5) . .
C32 C31 C23 120.0(5) . .
C41 C32 C31 119.6(6) . .
C52 C33 C29 118.2(6) . .
C52 C33 C3 122.8(5) . .
C29 C33 C3 119.0(5) . .
N6 C35 N5 124.5(5) . .
N6 C35 C36 119.8(5) . .
N5 C35 C36 115.6(5) . .
C54 C36 C58 118.4(6) . .
C54 C36 C35 120.9(6) . .
C58 C36 C35 120.7(6) . .
C15 C37 C51 120.2(6) . .
N4 C38 N6 125.1(5) . .
N4 C38 C55 117.4(5) . .
N6 C38 C55 117.5(5) . .
C44 C39 C49 118.6(6) . .
C44 C39 C50 121.2(6) . .
C49 C39 C50 120.2(6) . .
C48 C40 C55 118.0(6) . .
N2 C41 C32 123.9(6) . .
C27 C43 C55 119.3(6) . .
C39 C44 C47 119.0(6) . .
N2 C46 C16 125.0(6) . .
N8 C47 C44 123.1(7) . .
N1 C48 C40 124.7(6) . .
C53 C49 C39 118.2(7) . .
N11 C50 N12 125.5(6) . .
N11 C50 C39 117.5(5) . .
N12 C50 C39 116.9(5) . .
C37 C51 C26 117.6(6) . .
C37 C51 C24 121.2(5) . .
C26 C51 C24 121.2(6) . .
C33 C52 C60 119.1(6) . .
N8 C53 C49 124.9(7) . .
C36 C54 C57 119.1(7) . .
C43 C55 C40 117.5(6) . .
C43 C55 C38 121.6(5) . .
C40 C55 C38 121.0(5) . .
N9 C56 C26 123.4(6) . .
N3 C57 C54 123.3(7) . .
C59 C58 C36 117.4(7) . .
N3 C59 C58 125.5(7) . .
N7 C60 C52 123.4(6) . .
C48 N1 C27 116.6(6) . .
C48 N1 Ag1 123.2(4) . .
C27 N1 Ag1 120.2(4) . .
C46 N2 C41 115.5(5) . .
C46 N2 Ag1 124.8(5) . 3
C41 N2 Ag1 119.6(4) . 3
C59 N3 C57 116.1(6) . .
C59 N3 Ag2 129.0(5) . .
C57 N3 Ag2 113.6(5) . .
C23 N4 C38 114.5(5) . .
C23 N5 C35 115.0(5) . .
C35 N6 C38 115.3(5) . .
C60 N7 C25 116.4(5) . .
C60 N7 Ag2 127.7(4) . .
C25 N7 Ag2 115.2(4) . .
C53 N8 C47 116.2(6) . .
C53 N8 Ag1 112.8(4) . 3_556
C47 N8 Ag1 130.8(5) . 3_556
C56 N9 C15 117.3(5) . .
C56 N9 Ag2 127.5(4) . 3_455
C15 N9 Ag2 115.2(4) . 3_455
C3 N10 C24 116.2(5) . .
C50 N11 C3 115.0(5) . .
C24 N12 C50 114.7(5) . .
O1 Mo1 O1 106.6(10) 2_554 .
O1 Mo1 O2 103.9(4) 2_554 .
O1 Mo1 O2 107.9(4) . .
O1 Mo1 O2 107.9(4) 2_554 2_554
O1 Mo1 O2 103.9(4) . 2_554
O2 Mo1 O2 125.3(4) . 2_554
O3 Mo2 O4 103.1(3) . .
O3 Mo2 O5 103.2(3) . .
O4 Mo2 O5 99.4(3) . .
O3 Mo2 O2 93.1(3) . .
O4 Mo2 O2 100.8(3) . .
O5 Mo2 O2 150.3(2) . .
O3 Mo2 O7 164.3(3) . 2_554
O4 Mo2 O7 90.6(3) . 2_554
O5 Mo2 O7 81.7(2) . 2_554
O2 Mo2 O7 76.6(2) . 2_554
O3 Mo2 O6 90.5(3) . .
O4 Mo2 O6 165.9(3) . .
O5 Mo2 O6 73.7(2) . .
O2 Mo2 O6 81.6(2) . .
O7 Mo2 O6 76.4(2) 2_554 .
O10 Mo3 O9 103.4(3) . .
O10 Mo3 O11 103.2(3) . .
O9 Mo3 O11 96.9(3) . .
O10 Mo3 O5 97.8(3) . .
O9 Mo3 O5 99.6(3) . .
O11 Mo3 O5 149.4(2) . .
O10 Mo3 O12 90.9(2) . 2_554
O9 Mo3 O12 164.9(3) . 2_554
O11 Mo3 O12 74.5(2) . 2_554
O5 Mo3 O12 83.2(2) . 2_554
O10 Mo3 O6 163.0(3) . .
O9 Mo3 O6 92.2(3) . .
O11 Mo3 O6 81.3(2) . .
O5 Mo3 O6 72.5(2) . .
O12 Mo3 O6 74.4(2) 2_554 .
O13 Mo4 O13 107.0(5) . 2_554
O13 Mo4 O11 102.7(3) . 2_554
O13 Mo4 O11 105.2(3) 2_554 2_554
O13 Mo4 O11 105.2(3) . .
O13 Mo4 O11 102.7(3) 2_554 .
O11 Mo4 O11 132.1(3) 2_554 .
O8 Mo5 O6 112.7(3) . .
O8 Mo5 O7 104.9(3) . .
O6 Mo5 O7 110.8(3) . .
O8 Mo5 O12 107.4(2) . .
O6 Mo5 O12 110.7(3) . .
O7 Mo5 O12 110.1(3) . .
Mo1 O2 Mo2 137.0(3) . .
Mo2 O5 Mo3 122.3(3) . .
Mo5 O6 Mo2 140.3(3) . .
Mo5 O6 Mo3 130.1(3) . .
Mo2 O6 Mo3 88.47(18) . .
Mo5 O7 Mo2 128.3(3) . 2_554
Mo4 O11 Mo3 125.9(3) . .
Mo5 O12 Mo3 128.6(3) . 2_554

loop_
_geom_bond_atom_site_label_1
_geom_bond_atom_site_label_2
_geom_bond_distance
_geom_bond_site_symmetry_2
Ag1 N2 2.269(5) 3_445
Ag1 N8 2.303(6) 3_444
Ag1 N1 2.312(5) .
Ag2 N9 2.276(5) 3_545
Ag2 N3 2.317(6) .
Ag2 N7 2.341(5) .
C3 N10 1.316(7) .
C3 N11 1.349(8) .
C3 C33 1.497(8) .
C15 N9 1.351(8) .
C15 C37 1.374(9) .
C16 C31 1.361(9) .
C16 C46 1.376(9) .
C23 N5 1.323(8) .
C23 N4 1.333(8) .
C23 C31 1.495(8) .
C24 N10 1.336(8) .
C24 N12 1.343(8) .
C24 C51 1.484(9) .
C25 N7 1.337(8) .
C25 C29 1.372(9) .
C26 C56 1.392(9) .
C26 C51 1.402(9) .
C27 N1 1.339(8) .
C27 C43 1.374(9) .
C29 C33 1.381(8) .
C31 C32 1.387(8) .
C32 C41 1.357(9) .
C33 C52 1.375(9) .
C35 N6 1.315(8) .
C35 N5 1.354(8) .
C35 C36 1.476(8) .
C36 C54 1.387(9) .
C36 C58 1.382(9) .
C37 C51 1.370(9) .
C38 N4 1.331(8) .
C38 N6 1.346(8) .
C38 C55 1.485(8) .
C39 C44 1.367(9) .
C39 C49 1.384(9) .
C39 C50 1.498(9) .
C40 C48 1.383(9) .
C40 C55 1.404(8) .
C41 N2 1.329(9) .
C43 C55 1.393(9) .
C44 C47 1.389(10) .
C46 N2 1.326(8) .
C47 N8 1.342(9) .
C48 N1 1.326(8) .
C49 C53 1.369(10) .
C50 N11 1.309(8) .
C50 N12 1.347(8) .
C52 C60 1.380(9) .
C53 N8 1.325(10) .
C54 C57 1.376(10) .
C56 N9 1.324(9) .
C57 N3 1.348(10) .
C58 C59 1.387(10) .
C59 N3 1.317(10) .
C60 N7 1.343(9) .
N2 Ag1 2.269(5) 3
N8 Ag1 2.303(6) 3_556
N9 Ag2 2.276(5) 3_455
Mo1 O1 1.700(9) 2_554
Mo1 O1 1.700(9) .
Mo1 O2 1.805(5) .
Mo1 O2 1.805(5) 2_554
Mo2 O3 1.686(5) .
Mo2 O4 1.700(6) .
Mo2 O5 1.876(5) .
Mo2 O2 1.971(5) .
Mo2 O7 2.306(5) 2_554
Mo2 O6 2.394(5) .
Mo3 O10 1.669(6) .
Mo3 O9 1.699(6) .
Mo3 O11 1.936(6) .
Mo3 O5 1.942(5) .
Mo3 O12 2.301(5) 2_554
Mo3 O6 2.401(5) .
Mo4 O13 1.684(7) .
Mo4 O13 1.684(7) 2_554
Mo4 O11 1.881(5) 2_554
Mo4 O11 1.881(5) .
Mo5 O8 1.684(5) .
Mo5 O6 1.764(5) .
Mo5 O7 1.784(6) .
Mo5 O12 1.804(6) .
O7 Mo2 2.306(5) 2_554
O12 Mo3 2.301(5) 2_554
